data_7124037
loop_
_publ_author_name
'Deolka, Shubham'
'Tarannam, Naziha'
'Fayzullin, Robert R.'
'Kozuch, Sebastian'
'Khaskin, Eugene'

_publ_section_title
;
 Unusual Rearrangement of Modified PNP Ligand based Ru Complexes Relevant
 to Alcohol Dehydrogenation Catalysis
;
_journal_name_full 'Chemical Communications'
_journal_paper_doi 10.1039/C9CC06024C
_journal_year 2019
_chemical_formula_moiety 'C32 H45 N3 O P2 Ru'
_chemical_formula_sum 'C32 H45 N3 O P2 Ru'
_chemical_formula_weight 650.72
_space_group_crystal_system monoclinic
_space_group_IT_number 14
_space_group_name_Hall '-P 2ybc'
_space_group_name_H-M_alt 'P 1 21/c 1'
_symmetry_space_group_name_Hall '-P 2ybc'
_symmetry_space_group_name_H-M 'P 1 21/c 1'
_atom_sites_solution_hydrogens mixed
_audit_creation_method SHELXL-2018/3
_audit_update_record
;
2019-01-14 deposited with the CCDC.    2019-08-21 downloaded from the CCDC.
;
_cell_angle_alpha 90
_cell_angle_beta 94.5817(12)
_cell_angle_gamma 90
_cell_formula_units_Z 4
_cell_length_a 15.8290(2)
_cell_length_b 11.21034(13)
_cell_length_c 17.8393(2)
_cell_measurement_reflns_used 41400
_cell_measurement_temperature 95(2)
_cell_measurement_theta_max 32.4650
_cell_measurement_theta_min 2.3730
_cell_volume 3155.44(6)
_computing_cell_refinement 'CrysAlisPro 1.171.39.20a (Rigaku OD, 2015)'
_computing_data_collection 'CrysAlisPro 1.171.39.20a (Rigaku OD, 2015)'
_computing_data_reduction 'CrysAlisPro 1.171.39.20a (Rigaku OD, 2015)'
_computing_molecular_graphics
;
WinGX (Farrugia, 2012); Olex2 (Dolomanov et al., 2009);
ORTEP-3 (Farrugia, 2012); PLATON (Spek, 2009)
;
_computing_publication_material 'enCIFer (Allen, 2004)'
_computing_structure_refinement 'SHELXL-2018/3 (Sheldrick, 2015)'
_computing_structure_solution 'SHELXT-2018/2 (Sheldrick, 2015)'
_diffrn_ambient_temperature 95(2)
_diffrn_measured_fraction_theta_full 0.999
_diffrn_measured_fraction_theta_max 0.984
_diffrn_measurement_device_type 'XtaLAB Pro: Kappa dual offset/far'
_diffrn_measurement_method '\w scans'
_diffrn_radiation_probe x-ray
_diffrn_radiation_type MoK\a
_diffrn_radiation_wavelength 0.71073
_diffrn_reflns_av_R_equivalents 0.0680
_diffrn_reflns_av_unetI/netI 0.0360
_diffrn_reflns_Laue_measured_fraction_full 0.999
_diffrn_reflns_Laue_measured_fraction_max 0.984
_diffrn_reflns_limit_h_max 23
_diffrn_reflns_limit_h_min -22
_diffrn_reflns_limit_k_max 16
_diffrn_reflns_limit_k_min -16
_diffrn_reflns_limit_l_max 26
_diffrn_reflns_limit_l_min -26
_diffrn_reflns_number 96335
_diffrn_reflns_point_group_measured_fraction_full 0.999
_diffrn_reflns_point_group_measured_fraction_max 0.984
_diffrn_reflns_theta_full 25.242
_diffrn_reflns_theta_max 31.497
_diffrn_reflns_theta_min 2.229
_diffrn_source 'microfocus sealed X-ray tube'
_exptl_absorpt_coefficient_mu 0.627
_exptl_absorpt_correction_T_max 1.000
_exptl_absorpt_correction_T_min 0.491
_exptl_absorpt_correction_type gaussian
_exptl_absorpt_process_details
;
CrysAlisPro 1.171.39.20a (Rigaku Oxford Diffraction, 2015).
Numerical absorption correction based on gaussian integration over
a multifaceted crystal model. Empirical absorption correction using
spherical harmonics, frame scaling and detector area scaling,
implemented in SCALE3 ABSPACK scaling algorithm.
;
_exptl_crystal_colour red
_exptl_crystal_density_diffrn 1.370
_exptl_crystal_description plank
_exptl_crystal_F_000 1360
_exptl_crystal_recrystallization_method 'slow evaporation of a hexane solution at -30 \%C'
_exptl_crystal_size_max 0.240
_exptl_crystal_size_mid 0.043
_exptl_crystal_size_min 0.037
_refine_diff_density_max 0.488
_refine_diff_density_min -0.820
_refine_diff_density_rms 0.069
_refine_ls_extinction_method none
_refine_ls_goodness_of_fit_ref 1.033
_refine_ls_hydrogen_treatment mixed
_refine_ls_matrix_type full
_refine_ls_number_parameters 364
_refine_ls_number_reflns 10344
_refine_ls_number_restraints 0
_refine_ls_restrained_S_all 1.033
_refine_ls_R_factor_all 0.0298
_refine_ls_R_factor_gt 0.0248
_refine_ls_shift/su_max 0.005
_refine_ls_shift/su_mean 0.000
_refine_ls_structure_factor_coef Fsqd
_refine_ls_weighting_details 'w=1/[\s^2^(Fo^2^)+(0.0218P)^2^+1.3251P] where P=(Fo^2^+2Fc^2^)/3'
_refine_ls_weighting_scheme calc
_refine_ls_wR_factor_gt 0.0595
_refine_ls_wR_factor_ref 0.0613
_reflns_Friedel_coverage 0.000
_reflns_number_gt 9302
_reflns_number_total 10344
_reflns_threshold_expression 'I > 2\s(I)'
_cod_data_source_file c9cc06024c2.cif
_cod_data_source_block jk365
_cod_original_cell_volume 3155.45(7)
_cod_database_code 7124037
_shelx_shelxl_version_number 2018/3
_shelx_space_group_comment
;
The symmetry employed for this shelxl refinement is uniquely defined
by the following loop, which should always be used as a source of
symmetry information in preference to the above space-group names.
They are only intended as comments.
;
_shelx_estimated_absorpt_t_min 0.864
_shelx_estimated_absorpt_t_max 0.977

loop_
_space_group_symop_operation_xyz
'x, y, z'
'-x, y+1/2, -z+1/2'
'-x, -y, -z'
'x, -y-1/2, z-1/2'

loop_
_atom_site_label
_atom_site_type_symbol
_atom_site_fract_x
_atom_site_fract_y
_atom_site_fract_z
_atom_site_U_iso_or_equiv
_atom_site_adp_type
_atom_site_occupancy
_atom_site_site_symmetry_order
_atom_site_calc_flag
_atom_site_refinement_flags_posn
_atom_site_refinement_flags_adp
Ru1 Ru 0.27244(2) 0.81364(2) 0.54700(2) 0.01127(3) Uani 1 1 d . .
H1 H 0.3387(12) 0.7317(17) 0.5864(10) 0.036(5) Uiso 1 1 d . .
P1 P 0.23011(2) 0.62080(3) 0.51409(2) 0.01231(6) Uani 1 1 d . .
P2 P 0.33253(2) 0.96310(3) 0.62372(2) 0.01454(6) Uani 1 1 d . .
O1 O 0.39177(7) 0.85577(10) 0.42750(6) 0.0327(2) Uani 1 1 d . .
N1 N 0.18024(6) 0.78356(9) 0.62782(5) 0.01399(18) Uani 1 1 d . .
N2 N 0.17458(6) 0.94186(9) 0.50337(5) 0.01431(18) Uani 1 1 d . .
N3 N 0.14634(7) 0.29947(9) 0.70944(6) 0.0183(2) Uani 1 1 d . .
C1 C 0.34630(8) 0.83705(11) 0.47403(7) 0.0187(2) Uani 1 1 d . .
C11 C 0.18548(7) 0.57405(10) 0.59759(6) 0.0148(2) Uani 1 1 d . .
C12 C 0.15705(7) 0.66560(11) 0.64177(6) 0.0149(2) Uani 1 1 d . .
C13 C 0.10188(8) 0.64563(12) 0.70118(7) 0.0194(2) Uani 1 1 d . .
H13 H 0.089081 0.566281 0.715157 0.023 Uiso 1 1 calc R U
C14 C 0.06778(8) 0.73899(13) 0.73761(7) 0.0212(2) Uani 1 1 d . .
H14 H 0.032405 0.724423 0.777205 0.025 Uiso 1 1 calc R U
C15 C 0.08516(8) 0.85680(12) 0.71638(7) 0.0197(2) Uani 1 1 d . .
H15 H 0.059504 0.922652 0.739226 0.024 Uiso 1 1 calc R U
C16 C 0.14074(7) 0.87395(11) 0.66120(6) 0.0155(2) Uani 1 1 d . .
C17 C 0.24699(8) 1.04544(11) 0.66442(7) 0.0185(2) Uani 1 1 d . .
H17A H 0.253858 1.037774 0.719856 0.022 Uiso 1 1 calc R U
H17B H 0.251781 1.131069 0.651872 0.022 Uiso 1 1 calc R U
C21 C 0.15776(7) 1.00040(11) 0.63577(7) 0.0163(2) Uani 1 1 d . .
H21 H 0.116522 1.052384 0.660138 0.020 Uiso 1 1 calc R U
C22 C 0.13877(7) 1.01648(10) 0.55143(7) 0.0154(2) Uani 1 1 d . .
C23 C 0.08511(8) 1.10902(11) 0.52502(7) 0.0188(2) Uani 1 1 d . .
H23 H 0.062152 1.162057 0.559620 0.023 Uiso 1 1 calc R U
C24 C 0.06538(8) 1.12351(11) 0.44856(8) 0.0212(2) Uani 1 1 d . .
H24 H 0.028865 1.185992 0.430127 0.025 Uiso 1 1 calc R U
C25 C 0.10011(8) 1.04473(11) 0.39939(7) 0.0193(2) Uani 1 1 d . .
H25 H 0.086774 1.051095 0.346669 0.023 Uiso 1 1 calc R U
C26 C 0.15452(8) 0.95677(10) 0.42869(7) 0.0168(2) Uani 1 1 d . .
H26 H 0.179030 0.904189 0.394738 0.020 Uiso 1 1 calc R U
C31 C 0.16010(8) 0.44666(11) 0.61211(7) 0.0184(2) Uani 1 1 d . .
H31A H 0.181603 0.395738 0.572475 0.022 Uiso 1 1 calc R U
H31B H 0.097457 0.441958 0.606637 0.022 Uiso 1 1 calc R U
C32 C 0.19058(8) 0.39423(10) 0.68812(7) 0.0162(2) Uani 1 1 d . .
C33 C 0.25915(8) 0.44056(12) 0.73261(7) 0.0221(2) Uani 1 1 d . .
H33 H 0.288046 0.509282 0.716842 0.027 Uiso 1 1 calc R U
C34 C 0.28481(8) 0.38519(13) 0.80028(7) 0.0241(3) Uani 1 1 d . .
H34 H 0.331626 0.415052 0.831330 0.029 Uiso 1 1 calc R U
C35 C 0.24064(9) 0.28520(12) 0.82169(7) 0.0233(3) Uani 1 1 d . .
H35 H 0.257326 0.243940 0.866983 0.028 Uiso 1 1 calc R U
C36 C 0.17177(9) 0.24757(11) 0.77520(7) 0.0224(3) Uani 1 1 d . .
H36 H 0.140518 0.180874 0.790739 0.027 Uiso 1 1 calc R U
C41 C 0.31192(8) 0.50845(10) 0.49401(7) 0.0180(2) Uani 1 1 d . .
H41 H 0.283501 0.428719 0.492202 0.022 Uiso 1 1 calc R U
C42 C 0.34603(9) 0.52866(13) 0.41695(8) 0.0265(3) Uani 1 1 d . .
H42A H 0.374652 0.606144 0.416570 0.040 Uiso 1 1 calc R U
H42B H 0.298883 0.527459 0.377859 0.040 Uiso 1 1 calc R U
H42C H 0.386357 0.465278 0.407186 0.040 Uiso 1 1 calc R U
C43 C 0.38511(9) 0.50184(13) 0.55525(8) 0.0255(3) Uani 1 1 d . .
H43A H 0.362473 0.489272 0.604188 0.038 Uiso 1 1 calc R U
H43B H 0.417218 0.576643 0.556218 0.038 Uiso 1 1 calc R U
H43C H 0.422535 0.435371 0.544585 0.038 Uiso 1 1 calc R U
C51 C 0.14778(8) 0.59695(11) 0.43429(6) 0.0163(2) Uani 1 1 d . .
H51 H 0.170308 0.630515 0.387928 0.020 Uiso 1 1 calc R U
C52 C 0.12202(9) 0.46747(12) 0.41758(8) 0.0247(3) Uani 1 1 d . .
H52A H 0.098409 0.432699 0.461781 0.037 Uiso 1 1 calc R U
H52B H 0.171883 0.421630 0.405539 0.037 Uiso 1 1 calc R U
H52C H 0.079267 0.465190 0.374727 0.037 Uiso 1 1 calc R U
C53 C 0.06927(8) 0.66911(11) 0.45012(8) 0.0198(2) Uani 1 1 d . .
H53A H 0.085955 0.751154 0.463217 0.030 Uiso 1 1 calc R U
H53B H 0.042193 0.632837 0.492073 0.030 Uiso 1 1 calc R U
H53C H 0.029321 0.669614 0.405232 0.030 Uiso 1 1 calc R U
C61 C 0.39876(8) 0.90977(12) 0.70736(7) 0.0215(2) Uani 1 1 d . .
H61 H 0.407578 0.977970 0.743268 0.026 Uiso 1 1 calc R U
C62 C 0.35439(10) 0.80940(12) 0.74721(8) 0.0247(3) Uani 1 1 d . .
H62A H 0.346949 0.740383 0.713617 0.037 Uiso 1 1 calc R U
H62B H 0.298838 0.837166 0.760584 0.037 Uiso 1 1 calc R U
H62C H 0.388971 0.786406 0.792948 0.037 Uiso 1 1 calc R U
C63 C 0.48580(9) 0.86886(15) 0.68540(9) 0.0311(3) Uani 1 1 d . .
H63A H 0.514174 0.935305 0.662028 0.047 Uiso 1 1 calc R U
H63B H 0.478614 0.802528 0.649682 0.047 Uiso 1 1 calc R U
H63C H 0.520268 0.842587 0.730458 0.047 Uiso 1 1 calc R U
C71 C 0.39643(8) 1.08294(11) 0.58426(7) 0.0200(2) Uani 1 1 d . .
H71 H 0.446888 1.044069 0.564294 0.024 Uiso 1 1 calc R U
C72 C 0.34634(10) 1.14368(12) 0.51755(8) 0.0258(3) Uani 1 1 d . .
H72A H 0.297842 1.186420 0.535482 0.039 Uiso 1 1 calc R U
H72B H 0.326030 1.083165 0.480771 0.039 Uiso 1 1 calc R U
H72C H 0.383176 1.200230 0.493827 0.039 Uiso 1 1 calc R U
C73 C 0.42988(9) 1.17580(12) 0.64265(9) 0.0261(3) Uani 1 1 d . .
H73A H 0.465276 1.136096 0.682775 0.039 Uiso 1 1 calc R U
H73B H 0.381996 1.215008 0.664109 0.039 Uiso 1 1 calc R U
H73C H 0.463684 1.235537 0.618314 0.039 Uiso 1 1 calc R U

loop_
_atom_site_aniso_label
_atom_site_aniso_U_11
_atom_site_aniso_U_22
_atom_site_aniso_U_33
_atom_site_aniso_U_23
_atom_site_aniso_U_13
_atom_site_aniso_U_12
Ru1 0.01281(5) 0.01075(4) 0.01037(5) -0.00082(3) 0.00172(3) 0.00069(3)
P1 0.01523(13) 0.01113(12) 0.01079(13) -0.00005(9) 0.00230(10) 0.00057(10)
P2 0.01447(13) 0.01406(13) 0.01466(14) -0.00264(10) -0.00149(10) 0.00150(10)
O1 0.0359(6) 0.0340(6) 0.0310(6) -0.0061(4) 0.0195(5) -0.0107(5)
N1 0.0150(4) 0.0164(4) 0.0108(4) -0.0010(3) 0.0017(3) 0.0012(4)
N2 0.0152(4) 0.0132(4) 0.0143(4) -0.0003(3) -0.0007(3) -0.0003(3)
N3 0.0267(5) 0.0139(4) 0.0147(5) -0.0005(3) 0.0044(4) -0.0017(4)
C1 0.0200(6) 0.0160(5) 0.0203(6) -0.0034(4) 0.0036(5) -0.0024(4)
C11 0.0177(5) 0.0149(5) 0.0118(5) 0.0020(4) 0.0020(4) -0.0017(4)
C12 0.0151(5) 0.0187(5) 0.0109(5) 0.0016(4) 0.0006(4) 0.0001(4)
C13 0.0187(5) 0.0257(6) 0.0141(5) 0.0039(5) 0.0025(4) -0.0001(5)
C14 0.0181(5) 0.0336(7) 0.0124(5) 0.0021(5) 0.0040(4) 0.0022(5)
C15 0.0189(6) 0.0276(6) 0.0126(5) -0.0038(4) 0.0017(4) 0.0047(5)
C16 0.0153(5) 0.0196(5) 0.0112(5) -0.0026(4) -0.0016(4) 0.0026(4)
C17 0.0183(5) 0.0192(5) 0.0174(6) -0.0069(4) -0.0020(4) 0.0029(4)
C21 0.0160(5) 0.0173(5) 0.0155(5) -0.0041(4) 0.0000(4) 0.0043(4)
C22 0.0143(5) 0.0137(5) 0.0178(5) -0.0014(4) -0.0005(4) 0.0001(4)
C23 0.0169(5) 0.0155(5) 0.0237(6) -0.0004(4) 0.0004(4) 0.0025(4)
C24 0.0185(6) 0.0176(5) 0.0267(6) 0.0055(5) -0.0026(5) 0.0009(4)
C25 0.0199(5) 0.0199(6) 0.0175(6) 0.0045(4) -0.0024(4) -0.0030(4)
C26 0.0189(5) 0.0160(5) 0.0153(5) 0.0006(4) 0.0003(4) -0.0021(4)
C31 0.0225(6) 0.0171(5) 0.0153(5) 0.0029(4) 0.0004(4) -0.0051(4)
C32 0.0192(5) 0.0151(5) 0.0148(5) 0.0015(4) 0.0046(4) 0.0012(4)
C33 0.0196(6) 0.0276(6) 0.0192(6) 0.0058(5) 0.0020(5) -0.0047(5)
C34 0.0186(6) 0.0350(7) 0.0184(6) 0.0034(5) 0.0003(5) 0.0020(5)
C35 0.0308(7) 0.0231(6) 0.0163(6) 0.0045(5) 0.0040(5) 0.0076(5)
C36 0.0365(7) 0.0143(5) 0.0170(6) 0.0015(4) 0.0064(5) -0.0007(5)
C41 0.0214(5) 0.0130(5) 0.0202(6) 0.0004(4) 0.0056(4) 0.0027(4)
C42 0.0313(7) 0.0255(6) 0.0245(7) -0.0008(5) 0.0128(5) 0.0076(5)
C43 0.0237(6) 0.0234(6) 0.0293(7) 0.0009(5) 0.0010(5) 0.0088(5)
C51 0.0197(5) 0.0170(5) 0.0122(5) -0.0014(4) 0.0012(4) -0.0005(4)
C52 0.0318(7) 0.0200(6) 0.0213(6) -0.0083(5) -0.0050(5) -0.0004(5)
C53 0.0171(5) 0.0186(5) 0.0232(6) -0.0025(4) -0.0012(5) -0.0006(4)
C61 0.0215(6) 0.0238(6) 0.0180(6) -0.0019(5) -0.0056(5) 0.0032(5)
C62 0.0308(7) 0.0277(7) 0.0148(6) 0.0012(5) -0.0033(5) 0.0045(5)
C63 0.0202(6) 0.0388(8) 0.0332(8) 0.0057(6) -0.0039(6) 0.0077(6)
C71 0.0198(6) 0.0160(5) 0.0239(6) -0.0027(4) -0.0003(5) -0.0026(4)
C72 0.0325(7) 0.0173(6) 0.0267(7) 0.0023(5) -0.0030(5) -0.0045(5)
C73 0.0243(6) 0.0212(6) 0.0322(7) -0.0078(5) -0.0024(6) -0.0041(5)

loop_
_atom_type_symbol
_atom_type_description
_atom_type_scat_dispersion_real
_atom_type_scat_dispersion_imag
_atom_type_scat_source
C C 0.0033 0.0016 'International Tables Vol C Tables 4.2.6.8 and 6.1.1.4'
H H 0.0000 0.0000 'International Tables Vol C Tables 4.2.6.8 and 6.1.1.4'
N N 0.0061 0.0033 'International Tables Vol C Tables 4.2.6.8 and 6.1.1.4'
O O 0.0106 0.0060 'International Tables Vol C Tables 4.2.6.8 and 6.1.1.4'
P P 0.1023 0.0942 'International Tables Vol C Tables 4.2.6.8 and 6.1.1.4'
Ru Ru -1.2594 0.8363 'International Tables Vol C Tables 4.2.6.8 and 6.1.1.4'

loop_
_geom_angle_atom_site_label_1
_geom_angle_atom_site_label_2
_geom_angle_atom_site_label_3
_geom_angle
C1 Ru1 N1 176.78(5)
C1 Ru1 N2 97.21(5)
N1 Ru1 N2 81.06(4)
C1 Ru1 P2 93.48(4)
N1 Ru1 P2 89.20(3)
N2 Ru1 P2 88.90(3)
C1 Ru1 P1 98.09(4)
N1 Ru1 P1 80.03(3)
N2 Ru1 P1 109.65(3)
P2 Ru1 P1 156.544(11)
C1 Ru1 H1 87.7(7)
N1 Ru1 H1 94.3(7)
N2 Ru1 H1 173.1(7)
P2 Ru1 H1 85.9(7)
P1 Ru1 H1 74.3(7)
C11 P1 C41 106.91(5)
C11 P1 C51 107.22(5)
C41 P1 C51 102.12(6)
C11 P1 Ru1 100.85(4)
C41 P1 Ru1 119.14(4)
C51 P1 Ru1 119.62(4)
C17 P2 C61 103.38(6)
C17 P2 C71 103.17(6)
C61 P2 C71 104.41(6)
C17 P2 Ru1 108.42(4)
C61 P2 Ru1 114.91(4)
C71 P2 Ru1 120.67(4)
C16 N1 C12 119.47(10)
C16 N1 Ru1 122.52(8)
C12 N1 Ru1 117.86(7)
C22 N2 C26 117.98(10)
C22 N2 Ru1 119.74(8)
C26 N2 Ru1 121.97(8)
C36 N3 C32 117.60(11)
O1 C1 Ru1 177.61(12)
C12 C11 C31 119.85(10)
C12 C11 P1 115.19(9)
C31 C11 P1 123.43(9)
C11 C12 N1 119.67(10)
C11 C12 C13 122.94(11)
N1 C12 C13 117.37(11)
C14 C13 C12 121.04(12)
C14 C13 H13 119.5
C12 C13 H13 119.5
C13 C14 C15 119.88(11)
C13 C14 H14 120.1
C15 C14 H14 120.1
C16 C15 C14 118.07(11)
C16 C15 H15 121.0
C14 C15 H15 121.0
N1 C16 C15 123.41(11)
N1 C16 C21 117.92(10)
C15 C16 C21 118.67(11)
C21 C17 P2 112.82(8)
C21 C17 H17A 109.0
P2 C17 H17A 109.0
C21 C17 H17B 109.0
P2 C17 H17B 109.0
H17A C17 H17B 107.8
C16 C21 C22 112.35(10)
C16 C21 C17 112.63(10)
C22 C21 C17 113.01(10)
C16 C21 H21 106.1
C22 C21 H21 106.1
C17 C21 H21 106.1
N2 C22 C23 121.24(11)
N2 C22 C21 119.56(10)
C23 C22 C21 119.20(10)
C24 C23 C22 120.15(11)
C24 C23 H23 119.9
C22 C23 H23 119.9
C23 C24 C25 118.57(11)
C23 C24 H24 120.7
C25 C24 H24 120.7
C26 C25 C24 118.70(11)
C26 C25 H25 120.6
C24 C25 H25 120.6
N2 C26 C25 123.31(11)
N2 C26 H26 118.3
C25 C26 H26 118.3
C11 C31 C32 116.64(10)
C11 C31 H31A 108.1
C32 C31 H31A 108.1
C11 C31 H31B 108.1
C32 C31 H31B 108.1
H31A C31 H31B 107.3
N3 C32 C33 122.24(11)
N3 C32 C31 114.99(11)
C33 C32 C31 122.77(11)
C34 C33 C32 119.28(12)
C34 C33 H33 120.4
C32 C33 H33 120.4
C33 C34 C35 118.71(13)
C33 C34 H34 120.6
C35 C34 H34 120.6
C36 C35 C34 118.10(12)
C36 C35 H35 120.9
C34 C35 H35 120.9
N3 C36 C35 124.01(12)
N3 C36 H36 118.0
C35 C36 H36 118.0
C43 C41 C42 110.28(11)
C43 C41 P1 113.22(9)
C42 C41 P1 111.88(9)
C43 C41 H41 107.0
C42 C41 H41 107.0
P1 C41 H41 107.0
C41 C42 H42A 109.5
C41 C42 H42B 109.5
H42A C42 H42B 109.5
C41 C42 H42C 109.5
H42A C42 H42C 109.5
H42B C42 H42C 109.5
C41 C43 H43A 109.5
C41 C43 H43B 109.5
H43A C43 H43B 109.5
C41 C43 H43C 109.5
H43A C43 H43C 109.5
H43B C43 H43C 109.5
C53 C51 C52 109.28(10)
C53 C51 P1 108.13(8)
C52 C51 P1 116.25(9)
C53 C51 H51 107.6
C52 C51 H51 107.6
P1 C51 H51 107.6
C51 C52 H52A 109.5
C51 C52 H52B 109.5
H52A C52 H52B 109.5
C51 C52 H52C 109.5
H52A C52 H52C 109.5
H52B C52 H52C 109.5
C51 C53 H53A 109.5
C51 C53 H53B 109.5
H53A C53 H53B 109.5
C51 C53 H53C 109.5
H53A C53 H53C 109.5
H53B C53 H53C 109.5
C62 C61 C63 110.73(12)
C62 C61 P2 111.10(9)
C63 C61 P2 110.67(9)
C62 C61 H61 108.1
C63 C61 H61 108.1
P2 C61 H61 108.1
C61 C62 H62A 109.5
C61 C62 H62B 109.5
H62A C62 H62B 109.5
C61 C62 H62C 109.5
H62A C62 H62C 109.5
H62B C62 H62C 109.5
C61 C63 H63A 109.5
C61 C63 H63B 109.5
H63A C63 H63B 109.5
C61 C63 H63C 109.5
H63A C63 H63C 109.5
H63B C63 H63C 109.5
C72 C71 C73 110.70(11)
C72 C71 P2 110.61(9)
C73 C71 P2 113.73(10)
C72 C71 H71 107.2
C73 C71 H71 107.2
P2 C71 H71 107.2
C71 C72 H72A 109.5
C71 C72 H72B 109.5
H72A C72 H72B 109.5
C71 C72 H72C 109.5
H72A C72 H72C 109.5
H72B C72 H72C 109.5
C71 C73 H73A 109.5
C71 C73 H73B 109.5
H73A C73 H73B 109.5
C71 C73 H73C 109.5
H73A C73 H73C 109.5
H73B C73 H73C 109.5

loop_
_geom_bond_atom_site_label_1
_geom_bond_atom_site_label_2
_geom_bond_distance
Ru1 C1 1.8367(12)
Ru1 N1 2.1582(10)
Ru1 N2 2.2088(10)
Ru1 P2 2.3189(3)
Ru1 P1 2.3247(3)
Ru1 H1 1.523(19)
P1 C11 1.7779(11)
P1 C41 1.8616(12)
P1 C51 1.8708(12)
P2 C17 1.8356(12)
P2 C61 1.8529(13)
P2 C71 1.8539(13)
O1 C1 1.1605(16)
N1 C16 1.3535(15)
N1 C12 1.3999(15)
N2 C22 1.3542(15)
N2 C26 1.3549(15)
N3 C36 1.3422(17)
N3 C32 1.3438(15)
C11 C12 1.3906(16)
C11 C31 1.5114(16)
C12 C13 1.4436(16)
C13 C14 1.3656(18)
C13 H13 0.9500
C14 C15 1.4070(19)
C14 H14 0.9500
C15 C16 1.3852(17)
C15 H15 0.9500
C16 C21 1.5189(17)
C17 C21 1.5478(17)
C17 H17A 0.9900
C17 H17B 0.9900
C21 C22 1.5213(16)
C21 H21 1.0000
C22 C23 1.3984(16)
C23 C24 1.3842(18)
C23 H23 0.9500
C24 C25 1.3887(19)
C24 H24 0.9500
C25 C26 1.3840(17)
C25 H25 0.9500
C26 H26 0.9500
C31 C32 1.5207(16)
C31 H31A 0.9900
C31 H31B 0.9900
C32 C33 1.3928(18)
C33 C34 1.3889(18)
C33 H33 0.9500
C34 C35 1.391(2)
C34 H34 0.9500
C35 C36 1.382(2)
C35 H35 0.9500
C36 H36 0.9500
C41 C43 1.5294(19)
C41 C42 1.5333(17)
C41 H41 1.0000
C42 H42A 0.9800
C42 H42B 0.9800
C42 H42C 0.9800
C43 H43A 0.9800
C43 H43B 0.9800
C43 H43C 0.9800
C51 C53 1.5278(17)
C51 C52 1.5305(17)
C51 H51 1.0000
C52 H52A 0.9800
C52 H52B 0.9800
C52 H52C 0.9800
C53 H53A 0.9800
C53 H53B 0.9800
C53 H53C 0.9800
C61 C62 1.531(2)
C61 C63 1.5324(19)
C61 H61 1.0000
C62 H62A 0.9800
C62 H62B 0.9800
C62 H62C 0.9800
C63 H63A 0.9800
C63 H63B 0.9800
C63 H63C 0.9800
C71 C72 1.5355(19)
C71 C73 1.5366(18)
C71 H71 1.0000
C72 H72A 0.9800
C72 H72B 0.9800
C72 H72C 0.9800
C73 H73A 0.9800
C73 H73B 0.9800
C73 H73C 0.9800

loop_
_geom_torsion_atom_site_label_1
_geom_torsion_atom_site_label_2
_geom_torsion_atom_site_label_3
_geom_torsion_atom_site_label_4
_geom_torsion
C41 P1 C11 C12 149.52(9)
C51 P1 C11 C12 -101.57(10)
Ru1 P1 C11 C12 24.32(10)
C41 P1 C11 C31 -44.65(12)
C51 P1 C11 C31 64.26(11)
Ru1 P1 C11 C31 -169.85(9)
C31 C11 C12 N1 -179.58(11)
P1 C11 C12 N1 -13.21(15)
C31 C11 C12 C13 -1.35(18)
P1 C11 C12 C13 165.02(10)
C16 N1 C12 C11 168.10(11)
Ru1 N1 C12 C11 -7.68(14)
C16 N1 C12 C13 -10.23(16)
Ru1 N1 C12 C13 173.99(8)
C11 C12 C13 C14 -172.58(12)
N1 C12 C13 C14 5.69(18)
C12 C13 C14 C15 1.14(19)
C13 C14 C15 C16 -3.48(18)
C12 N1 C16 C15 8.34(17)
Ru1 N1 C16 C15 -176.09(9)
C12 N1 C16 C21 -170.85(10)
Ru1 N1 C16 C21 4.72(14)
C14 C15 C16 N1 -1.27(18)
C14 C15 C16 C21 177.91(11)
C61 P2 C17 C21 -124.94(9)
C71 P2 C17 C21 126.49(9)
Ru1 P2 C17 C21 -2.56(10)
N1 C16 C21 C22 55.52(14)
C15 C16 C21 C22 -123.71(11)
N1 C16 C21 C17 -73.47(13)
C15 C16 C21 C17 107.30(12)
P2 C17 C21 C16 65.98(12)
P2 C17 C21 C22 -62.67(12)
C26 N2 C22 C23 -2.31(17)
Ru1 N2 C22 C23 171.47(9)
C26 N2 C22 C21 178.29(10)
Ru1 N2 C22 C21 -7.94(14)
C16 C21 C22 N2 -53.22(14)
C17 C21 C22 N2 75.58(13)
C16 C21 C22 C23 127.37(11)
C17 C21 C22 C23 -103.84(12)
N2 C22 C23 C24 2.13(18)
C21 C22 C23 C24 -178.46(11)
C22 C23 C24 C25 -0.17(19)
C23 C24 C25 C26 -1.48(18)
C22 N2 C26 C25 0.59(17)
Ru1 N2 C26 C25 -173.04(9)
C24 C25 C26 N2 1.32(18)
C12 C11 C31 C32 -63.22(15)
P1 C11 C31 C32 131.58(10)
C36 N3 C32 C33 -1.71(18)
C36 N3 C32 C31 178.32(11)
C11 C31 C32 N3 159.24(11)
C11 C31 C32 C33 -20.73(17)
N3 C32 C33 C34 2.1(2)
C31 C32 C33 C34 -177.91(12)
C32 C33 C34 C35 -0.4(2)
C33 C34 C35 C36 -1.6(2)
C32 N3 C36 C35 -0.42(19)
C34 C35 C36 N3 2.1(2)
C11 P1 C41 C43 -63.06(10)
C51 P1 C41 C43 -175.50(9)
Ru1 P1 C41 C43 50.19(10)
C11 P1 C41 C42 171.58(9)
C51 P1 C41 C42 59.13(10)
Ru1 P1 C41 C42 -75.17(10)
C11 P1 C51 C53 58.49(9)
C41 P1 C51 C53 170.70(8)
Ru1 P1 C51 C53 -55.28(9)
C11 P1 C51 C52 -64.80(10)
C41 P1 C51 C52 47.42(10)
Ru1 P1 C51 C52 -178.56(8)
C17 P2 C61 C62 72.18(10)
C71 P2 C61 C62 179.82(9)
Ru1 P2 C61 C62 -45.76(10)
C17 P2 C61 C63 -164.37(10)
C71 P2 C61 C63 -56.74(11)
Ru1 P2 C61 C63 77.69(10)
C17 P2 C71 C72 -67.54(10)
C61 P2 C71 C72 -175.33(9)
Ru1 P2 C71 C72 53.53(10)
C17 P2 C71 C73 57.77(11)
C61 P2 C71 C73 -50.03(11)
Ru1 P2 C71 C73 178.83(8)
